data_7135838
loop_
_publ_author_name
'Mondal, Imtiaj'
'Salam, Gracy'
'Karmakar, Sudip'
'Naskar, Koushik'
'Dandapat, Dibas'
'Bliss, Ng Shereinai'
'Chowdhury, Moumita'
'Deb, Indubhusan'

_publ_section_title
;
 Spiro-[indene-1,2'-indolin] Scaffolds via Rh (III) Catalyzed C-H
 Activation/[3+2] Spiroannulation
;
_journal_name_full 'Chemical Communications'
_journal_paper_doi 10.1039/D6CC01624C
_journal_year 2026
_chemical_formula_moiety 'C33 H29 N O2'
_chemical_formula_sum 'C33 H29 N O2'
_chemical_formula_weight 471.57
_space_group_crystal_system triclinic
_space_group_IT_number 2
_space_group_name_Hall '-P 1'
_space_group_name_H-M_alt 'P -1'
_atom_sites_solution_hydrogens mixed
_atom_sites_solution_primary iterative
_audit_creation_date 2025-05-07
_audit_creation_method
;
Olex2 1.5
(compiled 2023.03.06 svn.rbb2c1857 for OlexSys, GUI svn.r6748)
;
_audit_update_record
;
2026-03-03 deposited with the CCDC.	2026-05-25 downloaded from the CCDC.
;
_cell_angle_alpha 110.007(2)
_cell_angle_beta 108.936(2)
_cell_angle_gamma 101.341(2)
_cell_formula_units_Z 2
_cell_length_a 10.5299(4)
_cell_length_b 11.7051(5)
_cell_length_c 12.2331(6)
_cell_measurement_reflns_used 9902
_cell_measurement_temperature 299.00
_cell_measurement_theta_max 68.21
_cell_measurement_theta_min 4.28
_cell_volume 1257.25(10)
_computing_cell_refinement 'Bruker SAINT V8.38A (Bruker AXS)'
_computing_data_collection 'Bruker APEX3 ver.2018.7-2(Bruker AXS)'
_computing_data_reduction 'Bruker SAINT V8.38A (Bruker AXS)'
_computing_molecular_graphics 'Bruker ShelXLe(Huebschle et all. 2011)'
_computing_publication_material 'Bruker ShelXLe(Huebschle et all. 2011)'
_computing_structure_refinement 'SHELXL-2018/3 (Sheldrick 2018)'
_computing_structure_solution 'SHELXT 2018/2(Sheldrick 2014)'
_diffrn_ambient_temperature 299.00
_diffrn_detector 'CPAD area detector'
_diffrn_detector_area_resol_mean 7.407
_diffrn_detector_type 'Bruker Photon III'
_diffrn_measured_fraction_theta_full 0.996
_diffrn_measured_fraction_theta_max 0.994
_diffrn_measurement_device 'four-circle diffractometer'
_diffrn_measurement_device_type 'Bruker APEX3_IMuS Diamond_Photon III (1)'
_diffrn_measurement_method '\w and \f scans'
_diffrn_radiation_collimation '0.5 mm double-pinhole'
_diffrn_radiation_monochromator 'mirror optics'
_diffrn_radiation_probe x-ray
_diffrn_radiation_type 'Cu K\a'
_diffrn_radiation_wavelength 1.54178
_diffrn_reflns_av_R_equivalents 0.0422
_diffrn_reflns_av_unetI/netI 0.0273
_diffrn_reflns_Laue_measured_fraction_full 0.996
_diffrn_reflns_Laue_measured_fraction_max 0.994
_diffrn_reflns_limit_h_max 12
_diffrn_reflns_limit_h_min -12
_diffrn_reflns_limit_k_max 14
_diffrn_reflns_limit_k_min -14
_diffrn_reflns_limit_l_max 13
_diffrn_reflns_limit_l_min -14
_diffrn_reflns_number 45352
_diffrn_reflns_point_group_measured_fraction_full 0.996
_diffrn_reflns_point_group_measured_fraction_max 0.994
_diffrn_reflns_theta_full 67.679
_diffrn_reflns_theta_max 68.329
_diffrn_reflns_theta_min 4.249
_diffrn_source 'microfocus sealed X-ray tube'
_diffrn_source_current 1.2
_diffrn_source_power 0.06
_diffrn_source_type 'Incoatec I\ms Diamond'
_diffrn_source_voltage 50.0
_diffrn_standards_number 0
_exptl_absorpt_coefficient_mu 0.599
_exptl_absorpt_correction_T_max 0.7531
_exptl_absorpt_correction_T_min 0.6717
_exptl_absorpt_correction_type multi-scan
_exptl_absorpt_process_details
;
SADABS-2016/2 (Bruker,2016/2) was used for absorption correction.
wR2(int) was 0.1049 before and 0.0605 after correction.
The Ratio of minimum to maximum transmission is 0.8919.
The \l/2 correction factor is Not present.
;
_exptl_crystal_colour yellow
_exptl_crystal_colour_primary yellow
_exptl_crystal_density_diffrn 1.246
_exptl_crystal_description block
_exptl_crystal_F_000 500
_exptl_crystal_size_max 0.2
_exptl_crystal_size_mid 0.13
_exptl_crystal_size_min 0.09
_refine_diff_density_max 0.236
_refine_diff_density_min -0.171
_refine_diff_density_rms 0.044
_refine_ls_extinction_coef 0.0106(9)
_refine_ls_extinction_expression Fc^*^=kFc[1+0.001xFc^2^\l^3^/sin(2\q)]^-1/4^
_refine_ls_extinction_method 'SHELXL-2018/3 (Sheldrick 2018)'
_refine_ls_goodness_of_fit_ref 1.062
_refine_ls_hydrogen_treatment constr
_refine_ls_matrix_type full
_refine_ls_number_parameters 330
_refine_ls_number_reflns 4576
_refine_ls_number_restraints 0
_refine_ls_restrained_S_all 1.062
_refine_ls_R_factor_all 0.0468
_refine_ls_R_factor_gt 0.0436
_refine_ls_shift/su_max 0.000
_refine_ls_shift/su_mean 0.000
_refine_ls_structure_factor_coef Fsqd
_refine_ls_weighting_details 'w=1/[\s^2^(Fo^2^)+(0.0618P)^2^+0.2241P] where P=(Fo^2^+2Fc^2^)/3'
_refine_ls_weighting_scheme calc
_refine_ls_wR_factor_gt 0.1159
_refine_ls_wR_factor_ref 0.1172
_reflns_Friedel_coverage 0.000
_reflns_number_gt 4371
_reflns_number_total 4576
_reflns_threshold_expression 'I > 2\s(I)'
_cod_data_source_file d6cc01624c2.cif
_cod_data_source_block im_06_49_final_a
_cod_database_code 7135838
_shelx_shelxl_version_number 2018/3
_shelx_space_group_comment
;
The symmetry employed for this shelxl refinement is uniquely defined
by the following loop, which should always be used as a source of
symmetry information in preference to the above space-group names.
They are only intended as comments.
;
_shelx_estimated_absorpt_t_max 0.948
_shelx_estimated_absorpt_t_min 0.890
_olex2_refinement_description
;
1. Fixed Uiso
 At 1.2 times of:
  All C(H) groups, All N(H) groups
 At 1.5 times of:
  All C(H,H,H) groups
2.a Riding coordinates:
 N001(H001)
2.b Aromatic/amide H refined with riding coordinates:
 C00C(H00C), C00G(H00G), C00H(H00H), C00I(H00I), C00K(H00K), C00L(H00L),
 C00N(H00N), C13(H13), C00P(H00P), C00Q(H00Q), C00R(H00R), C00U(H00U),
 C00V(H00V), C00W(H00W), C00X(H00X), C00Y(H00Y)
2.c Idealised Me refined as rotating group:
 C12(H12A,H12B,H12C), C00S(H00A,H00B,H00D), C00Z(H00E,H00F,H00J), C010(H01A,
 H01B,H01C)
;
_olex2_submission_special_instructions 'No special instructions were received'

loop_
_space_group_symop_operation_xyz
'x, y, z'
'-x, -y, -z'

loop_
_atom_site_label
_atom_site_type_symbol
_atom_site_fract_x
_atom_site_fract_y
_atom_site_fract_z
_atom_site_U_iso_or_equiv
_atom_site_adp_type
_atom_site_occupancy
_atom_site_site_symmetry_order
_atom_site_calc_flag
_atom_site_refinement_flags_posn
_atom_site_refinement_flags_adp
_atom_site_refinement_flags_occupancy
_atom_site_disorder_assembly
_atom_site_disorder_group
N001 N 0.63783(11) 0.14504(10) 0.57120(10) 0.0424(3) Uani 1 1 d . . . . .
H001 H 0.550876 0.143235 0.543662 0.051 Uiso 1 1 d R U . . .
O002 O 0.83546(13) 0.54093(10) 0.85627(10) 0.0699(3) Uani 1 1 d . . . . .
O003 O 0.27902(14) 0.21518(16) 0.85763(14) 0.0891(4) Uani 1 1 d . . . . .
C C 0.69343(13) 0.14646(11) 0.69315(12) 0.0400(3) Uani 1 1 d . . . . .
C005 C 0.74180(13) 0.25376(11) 0.57663(11) 0.0403(3) Uani 1 1 d . . . . .
C006 C 0.84078(13) 0.21067(11) 0.75484(12) 0.0408(3) Uani 1 1 d . . . . .
C007 C 0.88894(13) 0.25017(12) 0.66497(12) 0.0432(3) Uani 1 1 d . . . . .
C008 C 0.73039(13) 0.24506(12) 0.44740(12) 0.0429(3) Uani 1 1 d . . . . .
C009 C 0.73033(13) 0.38842(12) 0.63842(11) 0.0420(3) Uani 1 1 d . . . . .
C00A C 0.61052(15) 0.39103(13) 0.79221(12) 0.0469(3) Uani 1 1 d . . . . .
C00B C 0.73487(13) 0.45150(12) 0.56559(12) 0.0440(3) Uani 1 1 d . . . . .
C00C C 0.91978(14) 0.21976(13) 0.87367(12) 0.0467(3) Uani 1 1 d . . . . .
H00C H 1.018174 0.263299 0.914351 0.056 Uiso 1 1 calc R U . . .
C00D C 0.73264(15) 0.44719(12) 0.76929(12) 0.0478(3) Uani 1 1 d . . . . .
C00E C 0.73284(13) 0.36356(13) 0.44424(12) 0.0449(3) Uani 1 1 d . . . . .
C00F C 0.74292(14) 0.58713(12) 0.59748(12) 0.0460(3) Uani 1 1 d . . . . .
C00G C 0.62337(14) 0.09123(12) 0.75043(13) 0.0466(3) Uani 1 1 d . . . . .
H00G H 0.524776 0.048805 0.709910 0.056 Uiso 1 1 calc R U . . .
C00H C 0.47256(15) 0.32245(15) 0.69533(13) 0.0532(3) Uani 1 1 d . . . . .
H00H H 0.453428 0.313932 0.612626 0.064 Uiso 1 1 calc R U . . .
C00I C 0.70462(15) 0.10101(13) 0.87021(13) 0.0503(3) Uani 1 1 d . . . . .
H00I H 0.658583 0.064338 0.909709 0.060 Uiso 1 1 calc R U . . .
C00J C 0.85195(15) 0.16340(13) 0.93341(13) 0.0498(3) Uani 1 1 d . . . . .
C00K C 0.71702(14) 0.14181(14) 0.34080(13) 0.0502(3) Uani 1 1 d . . . . .
H00K H 0.714172 0.062335 0.341974 0.060 Uiso 1 1 calc R U . . .
C00L C 0.85060(16) 0.67063(14) 0.59043(14) 0.0533(3) Uani 1 1 d . . . . .
H00L H 0.913772 0.639323 0.561230 0.064 Uiso 1 1 calc R U . . .
C12 C 1.01464(15) 0.37697(15) 0.72818(15) 0.0580(4) Uani 1 1 d . . . . .
H12A H 1.026533 0.400145 0.663131 0.087 Uiso 1 1 calc R U . . .
H12B H 1.100319 0.366219 0.775661 0.087 Uiso 1 1 calc R U . . .
H12C H 0.996131 0.444275 0.785514 0.087 Uiso 1 1 calc R U . . .
C00N C 0.63508(17) 0.40693(14) 0.91627(13) 0.0547(3) Uani 1 1 d . . . . .
H00N H 0.725976 0.455463 0.982729 0.066 Uiso 1 1 calc R U . . .
C13 C 0.64832(15) 0.63613(14) 0.63966(13) 0.0517(3) Uani 1 1 d . . . . .
H13 H 0.575163 0.581637 0.644414 0.062 Uiso 1 1 calc R U . . .
C00P C 0.72486(17) 0.38078(15) 0.33578(14) 0.0566(4) Uani 1 1 d . . . . .
H00P H 0.727376 0.459956 0.333957 0.068 Uiso 1 1 calc R U . . .
C00Q C 0.52672(18) 0.35183(16) 0.94225(14) 0.0599(4) Uani 1 1 d . . . . .
H00Q H 0.544472 0.363708 1.025689 0.072 Uiso 1 1 calc R U . . .
C00R C 0.86475(18) 0.79945(14) 0.62627(14) 0.0583(4) Uani 1 1 d . . . . .
H00R H 0.938018 0.854528 0.622173 0.070 Uiso 1 1 calc R U . . .
C00S C 0.92909(16) 0.13928(15) 0.58981(14) 0.0556(4) Uani 1 1 d . . . . .
H00A H 0.847942 0.060408 0.544254 0.083 Uiso 1 1 calc R U . . .
H00B H 1.006863 0.128678 0.648562 0.083 Uiso 1 1 calc R U . . .
H00D H 0.957555 0.159449 0.529639 0.083 Uiso 1 1 calc R U . . .
C00T C 0.39133(17) 0.27872(17) 0.84336(16) 0.0620(4) Uani 1 1 d . . . . .
C00U C 0.66227(17) 0.76484(14) 0.67444(14) 0.0583(4) Uani 1 1 d . . . . .
H00U H 0.598417 0.796480 0.702223 0.070 Uiso 1 1 calc R U . . .
C00V C 0.70796(17) 0.15909(16) 0.23220(14) 0.0605(4) Uani 1 1 d . . . . .
H00V H 0.698331 0.090214 0.159852 0.073 Uiso 1 1 calc R U . . .
C00W C 0.77077(18) 0.84678(14) 0.66811(14) 0.0589(4) Uani 1 1 d . . . . .
H00W H 0.780339 0.933566 0.691999 0.071 Uiso 1 1 calc R U . . .
C00X C 0.36367(17) 0.26686(18) 0.72041(16) 0.0642(4) Uani 1 1 d . . . . .
H00X H 0.271731 0.221440 0.654867 0.077 Uiso 1 1 calc R U . . .
C00Y C 0.71300(18) 0.27664(17) 0.22984(14) 0.0653(4) Uani 1 1 d . . . . .
H00Y H 0.708422 0.286525 0.156540 0.078 Uiso 1 1 calc R U . . .
C00Z C 0.93910(19) 0.16917(18) 1.06125(15) 0.0696(4) Uani 1 1 d . . . . .
H00E H 1.031201 0.166302 1.066182 0.104 Uiso 1 1 calc R U . . .
H00F H 0.890568 0.096622 1.070069 0.104 Uiso 1 1 calc R U . . .
H00J H 0.951115 0.248264 1.129070 0.104 Uiso 1 1 calc R U . . .
C010 C 0.3034(3) 0.2169(2) 0.9797(2) 0.0918(6) Uani 1 1 d . . . . .
H01A H 0.217620 0.163459 0.974275 0.138 Uiso 1 1 calc R U . . .
H01B H 0.329608 0.304171 1.042151 0.138 Uiso 1 1 calc R U . . .
H01C H 0.379277 0.184232 1.004967 0.138 Uiso 1 1 calc R U . . .

loop_
_atom_site_aniso_label
_atom_site_aniso_U_11
_atom_site_aniso_U_22
_atom_site_aniso_U_33
_atom_site_aniso_U_23
_atom_site_aniso_U_13
_atom_site_aniso_U_12
N001 0.0358(5) 0.0415(6) 0.0438(5) 0.0162(4) 0.0159(4) 0.0079(4)
O002 0.0785(7) 0.0543(6) 0.0470(6) 0.0088(5) 0.0209(5) -0.0020(5)
O003 0.0699(8) 0.1420(12) 0.0977(9) 0.0771(9) 0.0542(7) 0.0442(8)
C 0.0420(6) 0.0332(6) 0.0431(6) 0.0141(5) 0.0202(5) 0.0109(5)
C005 0.0395(6) 0.0385(6) 0.0411(6) 0.0164(5) 0.0179(5) 0.0103(5)
C006 0.0422(6) 0.0364(6) 0.0449(6) 0.0178(5) 0.0207(5) 0.0122(5)
C007 0.0378(6) 0.0459(7) 0.0466(7) 0.0230(6) 0.0181(5) 0.0109(5)
C008 0.0385(6) 0.0464(7) 0.0420(6) 0.0177(5) 0.0182(5) 0.0126(5)
C009 0.0429(6) 0.0406(6) 0.0400(6) 0.0162(5) 0.0174(5) 0.0126(5)
C00A 0.0584(8) 0.0462(7) 0.0422(6) 0.0187(5) 0.0251(6) 0.0249(6)
C00B 0.0450(7) 0.0448(7) 0.0447(6) 0.0205(5) 0.0206(5) 0.0160(5)
C00C 0.0435(7) 0.0473(7) 0.0466(7) 0.0207(6) 0.0178(6) 0.0120(5)
C00D 0.0583(8) 0.0401(7) 0.0412(6) 0.0161(5) 0.0194(6) 0.0158(6)
C00E 0.0444(7) 0.0503(7) 0.0439(7) 0.0219(6) 0.0213(5) 0.0176(6)
C00F 0.0527(7) 0.0458(7) 0.0429(6) 0.0222(6) 0.0199(6) 0.0194(6)
C00G 0.0445(7) 0.0405(7) 0.0532(7) 0.0176(6) 0.0251(6) 0.0096(5)
C00H 0.0554(8) 0.0702(9) 0.0447(7) 0.0282(7) 0.0251(6) 0.0309(7)
C00I 0.0588(8) 0.0467(7) 0.0540(7) 0.0240(6) 0.0337(7) 0.0152(6)
C00J 0.0576(8) 0.0475(7) 0.0468(7) 0.0214(6) 0.0252(6) 0.0166(6)
C00K 0.0486(7) 0.0493(7) 0.0490(7) 0.0164(6) 0.0235(6) 0.0144(6)
C00L 0.0631(8) 0.0532(8) 0.0574(8) 0.0292(7) 0.0338(7) 0.0244(7)
C12 0.0426(7) 0.0622(9) 0.0643(9) 0.0336(7) 0.0183(6) 0.0056(6)
C00N 0.0671(9) 0.0547(8) 0.0428(7) 0.0195(6) 0.0241(6) 0.0239(7)
C13 0.0524(8) 0.0520(8) 0.0548(8) 0.0247(6) 0.0250(6) 0.0202(6)
C00P 0.0663(9) 0.0646(9) 0.0539(8) 0.0340(7) 0.0317(7) 0.0279(7)
C00Q 0.0782(10) 0.0725(10) 0.0510(8) 0.0343(7) 0.0382(8) 0.0385(8)
C00R 0.0733(10) 0.0506(8) 0.0616(8) 0.0303(7) 0.0358(8) 0.0199(7)
C00S 0.0534(8) 0.0685(9) 0.0625(8) 0.0351(7) 0.0337(7) 0.0296(7)
C00T 0.0627(9) 0.0846(11) 0.0702(10) 0.0456(9) 0.0430(8) 0.0415(8)
C00U 0.0649(9) 0.0564(8) 0.0600(8) 0.0244(7) 0.0294(7) 0.0308(7)
C00V 0.0677(9) 0.0654(9) 0.0473(8) 0.0177(7) 0.0311(7) 0.0226(7)
C00W 0.0776(10) 0.0479(8) 0.0581(8) 0.0266(7) 0.0304(8) 0.0265(7)
C00X 0.0504(8) 0.0928(12) 0.0611(9) 0.0390(8) 0.0275(7) 0.0318(8)
C00Y 0.0774(11) 0.0830(11) 0.0484(8) 0.0331(8) 0.0341(8) 0.0331(9)
C00Z 0.0717(10) 0.0857(12) 0.0568(9) 0.0408(9) 0.0273(8) 0.0207(9)
C010 0.1054(15) 0.1273(18) 0.1112(15) 0.0851(14) 0.0774(13) 0.0627(14)

loop_
_atom_type_symbol
_atom_type_description
_atom_type_scat_dispersion_real
_atom_type_scat_dispersion_imag
_atom_type_scat_source
C C 0.0181 0.0091 'International Tables Vol C Tables 4.2.6.8 and 6.1.1.4'
H H 0.0000 0.0000 'International Tables Vol C Tables 4.2.6.8 and 6.1.1.4'
N N 0.0311 0.0180 'International Tables Vol C Tables 4.2.6.8 and 6.1.1.4'
O O 0.0492 0.0322 'International Tables Vol C Tables 4.2.6.8 and 6.1.1.4'

loop_
_geom_angle_atom_site_label_1
_geom_angle_atom_site_label_2
_geom_angle_atom_site_label_3
_geom_angle
_geom_angle_site_symmetry_1
_geom_angle_site_symmetry_3
_geom_angle_publ_flag
C N001 H001 115.1 . . ?
C N001 C005 106.29(9) . . ?
C005 N001 H001 114.8 . . ?
C00T O003 C010 118.37(15) . . ?
C006 C N001 110.09(10) . . ?
C00G C N001 129.19(11) . . ?
C00G C C006 120.67(12) . . ?
N001 C005 C007 101.03(9) . . ?
N001 C005 C008 114.99(10) . . ?
N001 C005 C009 115.60(10) . . ?
C008 C005 C007 114.74(10) . . ?
C008 C005 C009 101.34(10) . . ?
C009 C005 C007 109.62(10) . . ?
C C006 C007 108.85(10) . . ?
C00C C006 C 120.66(11) . . ?
C00C C006 C007 130.21(11) . . ?
C006 C007 C005 98.82(9) . . ?
C006 C007 C12 116.15(11) . . ?
C006 C007 C00S 106.86(10) . . ?
C12 C007 C005 114.07(11) . . ?
C12 C007 C00S 109.02(11) . . ?
C00S C007 C005 111.45(10) . . ?
C00E C008 C005 109.68(10) . . ?
C00K C008 C005 130.09(12) . . ?
C00K C008 C00E 120.22(12) . . ?
C00B C009 C005 110.59(11) . . ?
C00B C009 C00D 124.43(11) . . ?
C00D C009 C005 124.56(10) . . ?
C00H C00A C00D 123.00(12) . . ?
C00H C00A C00N 118.47(13) . . ?
C00N C00A C00D 118.53(13) . . ?
C009 C00B C00E 109.16(11) . . ?
C009 C00B C00F 127.40(12) . . ?
C00F C00B C00E 123.43(11) . . ?
C006 C00C H00C 120.0 . . ?
C006 C00C C00J 119.95(12) . . ?
C00J C00C H00C 120.0 . . ?
O002 C00D C009 119.76(12) . . ?
O002 C00D C00A 120.48(12) . . ?
C00A C00D C009 119.75(11) . . ?
C008 C00E C00B 108.54(11) . . ?
C00P C00E C008 120.84(12) . . ?
C00P C00E C00B 130.50(13) . . ?
C00L C00F C00B 119.75(12) . . ?
C00L C00F C13 118.44(12) . . ?
C13 C00F C00B 121.76(12) . . ?
C C00G H00G 121.0 . . ?
C C00G C00I 117.98(12) . . ?
C00I C00G H00G 121.0 . . ?
C00A C00H H00H 119.6 . . ?
C00X C00H C00A 120.78(13) . . ?
C00X C00H H00H 119.6 . . ?
C00G C00I H00I 118.7 . . ?
C00G C00I C00J 122.58(12) . . ?
C00J C00I H00I 118.7 . . ?
C00C C00J C00Z 119.95(13) . . ?
C00I C00J C00C 118.16(12) . . ?
C00I C00J C00Z 121.88(13) . . ?
C008 C00K H00K 120.6 . . ?
C008 C00K C00V 118.77(13) . . ?
C00V C00K H00K 120.6 . . ?
C00F C00L H00L 119.6 . . ?
C00R C00L C00F 120.73(13) . . ?
C00R C00L H00L 119.6 . . ?
C007 C12 H12A 109.5 . . ?
C007 C12 H12B 109.5 . . ?
C007 C12 H12C 109.5 . . ?
H12A C12 H12B 109.5 . . ?
H12A C12 H12C 109.5 . . ?
H12B C12 H12C 109.5 . . ?
C00A C00N H00N 119.5 . . ?
C00Q C00N C00A 121.08(14) . . ?
C00Q C00N H00N 119.5 . . ?
C00F C13 H13 119.7 . . ?
C00U C13 C00F 120.59(14) . . ?
C00U C13 H13 119.7 . . ?
C00E C00P H00P 120.8 . . ?
C00E C00P C00Y 118.33(14) . . ?
C00Y C00P H00P 120.8 . . ?
C00N C00Q H00Q 120.2 . . ?
C00N C00Q C00T 119.66(13) . . ?
C00T C00Q H00Q 120.2 . . ?
C00L C00R H00R 119.9 . . ?
C00W C00R C00L 120.26(14) . . ?
C00W C00R H00R 119.9 . . ?
C007 C00S H00A 109.5 . . ?
C007 C00S H00B 109.5 . . ?
C007 C00S H00D 109.5 . . ?
H00A C00S H00B 109.5 . . ?
H00A C00S H00D 109.5 . . ?
H00B C00S H00D 109.5 . . ?
O003 C00T C00Q 124.25(14) . . ?
O003 C00T C00X 115.87(15) . . ?
C00Q C00T C00X 119.88(14) . . ?
C13 C00U H00U 119.9 . . ?
C13 C00U C00W 120.22(14) . . ?
C00W C00U H00U 119.9 . . ?
C00K C00V H00V 119.5 . . ?
C00Y C00V C00K 121.03(14) . . ?
C00Y C00V H00V 119.5 . . ?
C00R C00W C00U 119.75(14) . . ?
C00R C00W H00W 120.1 . . ?
C00U C00W H00W 120.1 . . ?
C00H C00X C00T 120.00(15) . . ?
C00H C00X H00X 120.0 . . ?
C00T C00X H00X 120.0 . . ?
C00P C00Y H00Y 119.6 . . ?
C00V C00Y C00P 120.80(14) . . ?
C00V C00Y H00Y 119.6 . . ?
C00J C00Z H00E 109.5 . . ?
C00J C00Z H00F 109.5 . . ?
C00J C00Z H00J 109.5 . . ?
H00E C00Z H00F 109.5 . . ?
H00E C00Z H00J 109.5 . . ?
H00F C00Z H00J 109.5 . . ?
O003 C010 H01A 109.5 . . ?
O003 C010 H01B 109.5 . . ?
O003 C010 H01C 109.5 . . ?
H01A C010 H01B 109.5 . . ?
H01A C010 H01C 109.5 . . ?
H01B C010 H01C 109.5 . . ?

loop_
_geom_bond_atom_site_label_1
_geom_bond_atom_site_label_2
_geom_bond_distance
_geom_bond_site_symmetry_2
_geom_bond_publ_flag
N001 H001 0.8600 . ?
N001 C 1.4075(16) . ?
N001 C005 1.4729(15) . ?
O002 C00D 1.2225(17) . ?
O003 C00T 1.3635(19) . ?
O003 C010 1.423(2) . ?
C C006 1.3911(17) . ?
C C00G 1.3824(17) . ?
C005 C007 1.5937(17) . ?
C005 C008 1.5118(16) . ?
C005 C009 1.5457(17) . ?
C006 C007 1.5157(16) . ?
C006 C00C 1.3751(17) . ?
C007 C12 1.5266(18) . ?
C007 C00S 1.5364(19) . ?
C008 C00E 1.3962(18) . ?
C008 C00K 1.3844(18) . ?
C009 C00B 1.3435(17) . ?
C009 C00D 1.5005(17) . ?
C00A C00D 1.4805(19) . ?
C00A C00H 1.390(2) . ?
C00A C00N 1.3921(18) . ?
C00B C00E 1.4795(18) . ?
C00B C00F 1.4770(18) . ?
C00C H00C 0.9300 . ?
C00C C00J 1.4010(18) . ?
C00E C00P 1.3876(18) . ?
C00F C00L 1.3905(19) . ?
C00F C13 1.3940(19) . ?
C00G H00G 0.9300 . ?
C00G C00I 1.3875(19) . ?
C00H H00H 0.9300 . ?
C00H C00X 1.380(2) . ?
C00I H00I 0.9300 . ?
C00I C00J 1.388(2) . ?
C00J C00Z 1.505(2) . ?
C00K H00K 0.9300 . ?
C00K C00V 1.387(2) . ?
C00L H00L 0.9300 . ?
C00L C00R 1.380(2) . ?
C12 H12A 0.9600 . ?
C12 H12B 0.9600 . ?
C12 H12C 0.9600 . ?
C00N H00N 0.9300 . ?
C00N C00Q 1.380(2) . ?
C13 H13 0.9300 . ?
C13 C00U 1.381(2) . ?
C00P H00P 0.9300 . ?
C00P C00Y 1.391(2) . ?
C00Q H00Q 0.9300 . ?
C00Q C00T 1.386(2) . ?
C00R H00R 0.9300 . ?
C00R C00W 1.378(2) . ?
C00S H00A 0.9600 . ?
C00S H00B 0.9600 . ?
C00S H00D 0.9600 . ?
C00T C00X 1.387(2) . ?
C00U H00U 0.9300 . ?
C00U C00W 1.381(2) . ?
C00V H00V 0.9300 . ?
C00V C00Y 1.377(2) . ?
C00W H00W 0.9300 . ?
C00X H00X 0.9300 . ?
C00Y H00Y 0.9300 . ?
C00Z H00E 0.9600 . ?
C00Z H00F 0.9600 . ?
C00Z H00J 0.9600 . ?
C010 H01A 0.9600 . ?
C010 H01B 0.9600 . ?
C010 H01C 0.9600 . ?

loop_
_geom_torsion_atom_site_label_1
_geom_torsion_atom_site_label_2
_geom_torsion_atom_site_label_3
_geom_torsion_atom_site_label_4
_geom_torsion
_geom_torsion_site_symmetry_1
_geom_torsion_site_symmetry_2
_geom_torsion_site_symmetry_3
_geom_torsion_site_symmetry_4
_geom_torsion_publ_flag
N001 C C006 C007 -2.75(14) . . . . ?
N001 C C006 C00C -177.35(11) . . . . ?
N001 C C00G C00I 176.76(12) . . . . ?
N001 C005 C007 C006 -35.74(11) . . . . ?
N001 C005 C007 C12 -159.65(11) . . . . ?
N001 C005 C007 C00S 76.37(11) . . . . ?
N001 C005 C008 C00E 132.76(11) . . . . ?
N001 C005 C008 C00K -46.33(18) . . . . ?
N001 C005 C009 C00B -133.39(11) . . . . ?
N001 C005 C009 C00D 53.79(16) . . . . ?
O003 C00T C00X C00H -176.80(15) . . . . ?
C N001 C005 C007 36.51(11) . . . . ?
C N001 C005 C008 160.65(10) . . . . ?
C N001 C005 C009 -81.71(12) . . . . ?
C C006 C007 C005 24.21(12) . . . . ?
C C006 C007 C12 146.62(12) . . . . ?
C C006 C007 C00S -91.50(12) . . . . ?
C C006 C00C C00J 0.35(19) . . . . ?
C C00G C00I C00J -0.1(2) . . . . ?
C005 N001 C C006 -22.57(13) . . . . ?
C005 N001 C C00G 159.91(12) . . . . ?
C005 C008 C00E C00B -4.18(14) . . . . ?
C005 C008 C00E C00P 179.52(12) . . . . ?
C005 C008 C00K C00V 179.78(13) . . . . ?
C005 C009 C00B C00E 6.34(14) . . . . ?
C005 C009 C00B C00F -172.77(12) . . . . ?
C005 C009 C00D O002 110.80(15) . . . . ?
C005 C009 C00D C00A -69.05(17) . . . . ?
C006 C C00G C00I -0.53(18) . . . . ?
C006 C00C C00J C00I -1.0(2) . . . . ?
C006 C00C C00J C00Z 177.79(13) . . . . ?
C007 C005 C008 C00E -110.67(12) . . . . ?
C007 C005 C008 C00K 70.24(17) . . . . ?
C007 C005 C009 C00B 113.28(12) . . . . ?
C007 C005 C009 C00D -59.54(15) . . . . ?
C007 C006 C00C C00J -172.95(13) . . . . ?
C008 C005 C007 C006 -160.05(10) . . . . ?
C008 C005 C007 C12 76.04(14) . . . . ?
C008 C005 C007 C00S -47.95(14) . . . . ?
C008 C005 C009 C00B -8.37(13) . . . . ?
C008 C005 C009 C00D 178.81(11) . . . . ?
C008 C00E C00P C00Y 0.6(2) . . . . ?
C008 C00K C00V C00Y 0.4(2) . . . . ?
C009 C005 C007 C006 86.73(11) . . . . ?
C009 C005 C007 C12 -37.18(14) . . . . ?
C009 C005 C007 C00S -161.17(10) . . . . ?
C009 C005 C008 C00E 7.34(13) . . . . ?
C009 C005 C008 C00K -171.75(13) . . . . ?
C009 C00B C00E C008 -1.42(15) . . . . ?
C009 C00B C00E C00P 174.40(14) . . . . ?
C009 C00B C00F C00L 126.40(15) . . . . ?
C009 C00B C00F C13 -51.1(2) . . . . ?
C00A C00H C00X C00T -0.2(2) . . . . ?
C00A C00N C00Q C00T 0.4(2) . . . . ?
C00B C009 C00D O002 -61.04(19) . . . . ?
C00B C009 C00D C00A 119.11(14) . . . . ?
C00B C00E C00P C00Y -174.80(14) . . . . ?
C00B C00F C00L C00R -176.56(13) . . . . ?
C00B C00F C13 C00U 177.02(12) . . . . ?
C00C C006 C007 C005 -161.89(13) . . . . ?
C00C C006 C007 C12 -39.47(19) . . . . ?
C00C C006 C007 C00S 82.41(16) . . . . ?
C00D C009 C00B C00E 179.16(11) . . . . ?
C00D C009 C00B C00F 0.1(2) . . . . ?
C00D C00A C00H C00X 176.99(14) . . . . ?
C00D C00A C00N C00Q -177.11(13) . . . . ?
C00E C008 C00K C00V 0.77(19) . . . . ?
C00E C00B C00F C00L -52.59(18) . . . . ?
C00E C00B C00F C13 129.94(14) . . . . ?
C00E C00P C00Y C00V 0.6(2) . . . . ?
C00F C00B C00E C008 177.73(12) . . . . ?
C00F C00B C00E C00P -6.4(2) . . . . ?
C00F C00L C00R C00W -0.9(2) . . . . ?
C00F C13 C00U C00W -0.2(2) . . . . ?
C00G C C006 C007 175.01(11) . . . . ?
C00G C C006 C00C 0.41(19) . . . . ?
C00G C00I C00J C00C 0.8(2) . . . . ?
C00G C00I C00J C00Z -177.87(14) . . . . ?
C00H C00A C00D O002 154.19(14) . . . . ?
C00H C00A C00D C009 -25.96(19) . . . . ?
C00H C00A C00N C00Q 2.5(2) . . . . ?
C00K C008 C00E C00B 175.02(11) . . . . ?
C00K C008 C00E C00P -1.3(2) . . . . ?
C00K C00V C00Y C00P -1.1(3) . . . . ?
C00L C00F C13 C00U -0.5(2) . . . . ?
C00L C00R C00W C00U 0.2(2) . . . . ?
C00N C00A C00D O002 -26.2(2) . . . . ?
C00N C00A C00D C009 153.64(12) . . . . ?
C00N C00A C00H C00X -2.6(2) . . . . ?
C00N C00Q C00T O003 176.70(15) . . . . ?
C00N C00Q C00T C00X -3.3(2) . . . . ?
C13 C00F C00L C00R 1.0(2) . . . . ?
C13 C00U C00W C00R 0.3(2) . . . . ?
C00Q C00T C00X C00H 3.2(2) . . . . ?
C010 O003 C00T C00Q -4.0(3) . . . . ?
C010 O003 C00T C00X 176.01(16) . . . . ?
